data_7053001
loop_
_publ_author_name
'Bo, Qi-Bing'
'Wang, Hong-Yan'
'Wang, Da-Qi'

_publ_section_title
;
 Synthesis, characterization and photoluminescent properties of Zn-based
 mono- and hetero-MOFs containing the R-isophthalate (R = methyl or
 tert-butyl) ligands
;
_journal_issue 2
_journal_name_full 'New Journal of Chemistry'
_journal_page_first 380
_journal_paper_doi 10.1039/c2nj40752c
_journal_volume 37
_journal_year 2013
_chemical_formula_sum 'C24 H26 O10 Zn3'
_chemical_formula_weight 670.56
_chemical_name_systematic
;
?
;
_space_group_IT_number 2
_symmetry_cell_setting triclinic
_symmetry_space_group_name_Hall '-P 1'
_symmetry_space_group_name_H-M 'P -1'
_atom_sites_solution_hydrogens geom
_atom_sites_solution_primary direct
_atom_sites_solution_secondary difmap
_audit_creation_method SHELXL-97
_cell_angle_alpha 95.846(5)
_cell_angle_beta 93.184(4)
_cell_angle_gamma 95.283(4)
_cell_formula_units_Z 2
_cell_length_a 8.0667(3)
_cell_length_b 12.2547(8)
_cell_length_c 12.5910(6)
_cell_measurement_temperature 293(2)
_cell_volume 1230.30(11)
_computing_structure_refinement 'SHELXL-97 (Sheldrick, 1997)'
_computing_structure_solution 'SHELXS-97 (Sheldrick, 1990)'
_diffrn_ambient_temperature 293(2)
_diffrn_measured_fraction_theta_full 0.977
_diffrn_measured_fraction_theta_max 0.977
_diffrn_radiation_monochromator graphite
_diffrn_radiation_source 'fine-focus sealed tube'
_diffrn_radiation_type MoK\a
_diffrn_radiation_wavelength 0.71073
_diffrn_reflns_av_R_equivalents 0.0357
_diffrn_reflns_av_sigmaI/netI 0.0456
_diffrn_reflns_limit_h_max 9
_diffrn_reflns_limit_h_min -9
_diffrn_reflns_limit_k_max 14
_diffrn_reflns_limit_k_min -14
_diffrn_reflns_limit_l_max 15
_diffrn_reflns_limit_l_min -14
_diffrn_reflns_number 11667
_diffrn_reflns_theta_full 25.67
_diffrn_reflns_theta_max 25.67
_diffrn_reflns_theta_min 2.90
_exptl_absorpt_coefficient_mu 2.958
_exptl_absorpt_correction_T_max 0.6180
_exptl_absorpt_correction_T_min 0.3697
_exptl_absorpt_correction_type multi-scan
_exptl_crystal_colour colorless
_exptl_crystal_density_diffrn 1.810
_exptl_crystal_density_method 'not measured'
_exptl_crystal_description sheet
_exptl_crystal_F_000 680
_exptl_crystal_size_max 0.42
_exptl_crystal_size_mid 0.38
_exptl_crystal_size_min 0.18
_refine_diff_density_max 1.157
_refine_diff_density_min -0.718
_refine_diff_density_rms 0.133
_refine_ls_extinction_method none
_refine_ls_goodness_of_fit_ref 1.097
_refine_ls_hydrogen_treatment mixed
_refine_ls_matrix_type full
_refine_ls_number_parameters 335
_refine_ls_number_reflns 4568
_refine_ls_number_restraints 240
_refine_ls_restrained_S_all 1.068
_refine_ls_R_factor_all 0.0492
_refine_ls_R_factor_gt 0.0433
_refine_ls_shift/su_max 0.001
_refine_ls_shift/su_mean 0.000
_refine_ls_structure_factor_coef Fsqd
_refine_ls_weighting_details 'calc w=1/[\s^2^(Fo^2^)+(0.0451P)^2^+5.0052P] where P=(Fo^2^+2Fc^2^)/3'
_refine_ls_weighting_scheme calc
_refine_ls_wR_factor_gt 0.1110
_refine_ls_wR_factor_ref 0.1151
_reflns_number_gt 4060
_reflns_number_total 4568
_reflns_threshold_expression >2sigma(I)
_cod_data_source_file c2nj40752c.txt
_cod_data_source_block Zn-tbip
_cod_original_sg_symbol_H-M P-1
_cod_database_code 7053001

loop_
_symmetry_equiv_pos_as_xyz
'x, y, z'
'-x, -y, -z'

loop_
_atom_site_label
_atom_site_type_symbol
_atom_site_fract_x
_atom_site_fract_y
_atom_site_fract_z
_atom_site_U_iso_or_equiv
_atom_site_adp_type
_atom_site_occupancy
_atom_site_symmetry_multiplicity
_atom_site_calc_flag
_atom_site_refinement_flags
Zn1 Zn 0.56898(6) 0.29877(4) 1.10125(4) 0.01275(14) Uani 1 1 d U
Zn2 Zn 1.04764(6) 0.60362(4) 0.78420(4) 0.01300(14) Uani 1 1 d U
Zn3 Zn 0.80522(6) 0.50855(4) 0.96119(4) 0.01387(14) Uani 1 1 d U
O1 O 0.6393(4) 0.7807(3) 0.9625(3) 0.0239(8) Uani 1 1 d U
O2 O 0.8153(5) 0.6657(3) 1.0226(3) 0.0281(8) Uani 1 1 d U
O3 O 0.7144(4) 1.1769(3) 1.0950(3) 0.0251(8) Uani 1 1 d U
O4 O 0.9659(4) 1.2436(3) 1.1697(3) 0.0316(9) Uani 1 1 d U
O5 O 0.6790(4) 0.4808(3) 0.8133(3) 0.0250(8) Uani 1 1 d U
O6 O 0.8499(4) 0.5443(3) 0.6946(3) 0.0223(7) Uani 1 1 d U
O7 O 0.5352(4) 0.3209(3) 0.2532(3) 0.0259(8) Uani 1 1 d U
O8 O 0.7834(4) 0.4031(3) 0.3194(3) 0.0274(8) Uani 1 1 d U
O9 O 0.6274(5) 0.4153(3) 1.0149(3) 0.0243(8) Uani 1 1 d U
O10 O 1.0342(4) 0.5030(3) 0.8964(3) 0.0149(7) Uani 1 1 d U
C1 C 0.7682(5) 0.7600(4) 1.0150(4) 0.0157(9) Uani 1 1 d U
C2 C 0.8729(5) 0.8580(4) 1.0742(4) 0.0155(9) Uani 1 1 d U
C3 C 0.8156(5) 0.9614(4) 1.0776(4) 0.0165(9) Uani 1 1 d U
H3 H 0.7120 0.9702 1.0450 0.020 Uiso 1 1 calc R
C4 C 0.9148(5) 1.0520(4) 1.1301(4) 0.0149(9) Uani 1 1 d U
C5 C 0.8593(5) 1.1657(4) 1.1323(4) 0.0144(9) Uani 1 1 d U
C6 C 1.0699(5) 1.0381(4) 1.1793(4) 0.0164(9) Uani 1 1 d U
H6 H 1.1344 1.0992 1.2147 0.020 Uiso 1 1 calc R
C7 C 1.1304(5) 0.9352(4) 1.1769(4) 0.0146(9) Uani 1 1 d U
C8 C 1.0296(5) 0.8458(4) 1.1232(4) 0.0161(9) Uani 1 1 d U
H8 H 1.0672 0.7761 1.1198 0.019 Uiso 1 1 calc R
C9 C 1.3029(6) 0.9231(4) 1.2309(4) 0.0185(10) Uani 1 1 d U
C10 C 1.4259(8) 1.0194(7) 1.2152(9) 0.081(3) Uani 1 1 d U
H10A H 1.4203 1.0322 1.1412 0.122 Uiso 1 1 calc R
H10B H 1.5366 1.0033 1.2361 0.122 Uiso 1 1 calc R
H10C H 1.3994 1.0839 1.2582 0.122 Uiso 1 1 calc R
C11 C 1.2900(8) 0.9209(9) 1.3492(5) 0.076(3) Uani 1 1 d U
H11A H 1.2407 0.9850 1.3779 0.114 Uiso 1 1 calc R
H11B H 1.3993 0.9203 1.3833 0.114 Uiso 1 1 calc R
H11C H 1.2216 0.8558 1.3621 0.114 Uiso 1 1 calc R
C12 C 1.3719(9) 0.8201(7) 1.1839(7) 0.078(3) Uani 1 1 d U
H12A H 1.3129 0.7569 1.2086 0.117 Uiso 1 1 calc R
H12B H 1.4882 0.8230 1.2059 0.117 Uiso 1 1 calc R
H12C H 1.3587 0.8149 1.1073 0.117 Uiso 1 1 calc R
C13 C 0.7218(5) 0.4884(4) 0.7193(4) 0.0160(9) Uani 1 1 d U
C14 C 0.6166(5) 0.4240(4) 0.6276(4) 0.0153(9) Uani 1 1 d U
C15 C 0.6760(5) 0.4196(4) 0.5252(4) 0.0165(9) Uani 1 1 d U
H15 H 0.7800 0.4546 0.5145 0.020 Uiso 1 1 calc R
C16 C 0.5781(5) 0.3623(4) 0.4398(3) 0.0145(9) Uani 1 1 d U
C17 C 0.6370(5) 0.3618(4) 0.3288(4) 0.0158(9) Uani 1 1 d U
C18 C 0.4214(6) 0.3103(4) 0.4562(4) 0.0176(9) Uani 1 1 d U
H18 H 0.3565 0.2731 0.3980 0.021 Uiso 1 1 calc R
C19 C 0.3600(6) 0.3129(4) 0.5577(4) 0.0187(6) Uani 1 1 d U
C20 C 0.4606(5) 0.3702(4) 0.6428(4) 0.0187(6) Uani 1 1 d U
H20 H 0.4230 0.3728 0.7114 0.022 Uiso 1 1 calc R
C21 C 0.1883(6) 0.2547(4) 0.5754(4) 0.0187(6) Uani 1 1 d U
C22 C 0.1032(8) 0.3220(6) 0.6618(6) 0.0491(18) Uani 1 1 d U
H22A H 0.1629 0.3213 0.7298 0.074 Uiso 1 1 calc R
H22B H -0.0095 0.2903 0.6651 0.074 Uiso 1 1 calc R
H22C H 0.1028 0.3965 0.6448 0.074 Uiso 1 1 calc R
C23 C 0.2103(8) 0.1407(5) 0.6110(6) 0.0465(17) Uani 1 1 d U
H23A H 0.2627 0.0977 0.5567 0.070 Uiso 1 1 calc R
H23B H 0.1031 0.1041 0.6218 0.070 Uiso 1 1 calc R
H23C H 0.2790 0.1487 0.6766 0.070 Uiso 1 1 calc R
C24 C 0.0717(7) 0.2408(7) 0.4740(5) 0.051(2) Uani 1 1 d U
H24A H 0.0720 0.3100 0.4442 0.076 Uiso 1 1 calc R
H24B H -0.0394 0.2172 0.4912 0.076 Uiso 1 1 calc R
H24C H 0.1094 0.1866 0.4227 0.076 Uiso 1 1 calc R
H4 H 1.034(7) 0.452(5) 0.875(4) 0.014(12) Uiso 1 1 d .
H5 H 0.561(7) 0.411(5) 0.982(5) 0.014(12) Uiso 1 1 d .

loop_
_atom_site_aniso_label
_atom_site_aniso_U_11
_atom_site_aniso_U_22
_atom_site_aniso_U_33
_atom_site_aniso_U_23
_atom_site_aniso_U_13
_atom_site_aniso_U_12
Zn1 0.0135(2) 0.0121(3) 0.0126(3) 0.0019(2) -0.00091(19) 0.00115(19)
Zn2 0.0147(3) 0.0110(3) 0.0130(3) 0.0015(2) 0.0017(2) -0.00081(19)
Zn3 0.0150(3) 0.0124(3) 0.0144(3) 0.0024(2) 0.0010(2) 0.00088(19)
O1 0.0192(16) 0.0167(17) 0.033(2) 0.0015(15) -0.0129(15) -0.0017(14)
O2 0.038(2) 0.0096(16) 0.034(2) -0.0020(15) -0.0122(17) 0.0032(15)
O3 0.0240(17) 0.0152(17) 0.036(2) 0.0009(15) -0.0052(15) 0.0098(14)
O4 0.0250(18) 0.0125(17) 0.055(3) -0.0049(17) -0.0041(17) 0.0021(14)
O5 0.0201(16) 0.041(2) 0.0123(16) 0.0007(15) 0.0004(13) -0.0056(15)
O6 0.0204(16) 0.0268(19) 0.0177(17) 0.0051(14) -0.0020(14) -0.0089(14)
O7 0.0224(17) 0.041(2) 0.0127(16) -0.0002(15) 0.0028(14) -0.0026(16)
O8 0.0233(18) 0.035(2) 0.0223(18) -0.0017(16) 0.0097(15) -0.0053(16)
O9 0.0183(18) 0.029(2) 0.028(2) 0.0201(16) -0.0030(16) -0.0039(16)
O10 0.0209(16) 0.0113(16) 0.0127(16) 0.0016(13) -0.0006(13) 0.0036(14)
C1 0.016(2) 0.012(2) 0.018(2) 0.0017(18) 0.0029(18) -0.0024(17)
C2 0.016(2) 0.011(2) 0.019(2) 0.0010(18) -0.0009(18) 0.0010(17)
C3 0.0111(19) 0.017(2) 0.021(2) -0.0001(19) -0.0011(17) 0.0000(17)
C4 0.016(2) 0.010(2) 0.020(2) 0.0028(18) 0.0022(18) 0.0050(17)
C5 0.016(2) 0.011(2) 0.018(2) 0.0025(18) 0.0023(18) 0.0056(17)
C6 0.017(2) 0.012(2) 0.020(2) -0.0006(18) -0.0010(18) 0.0015(17)
C7 0.014(2) 0.015(2) 0.016(2) 0.0034(18) -0.0007(17) 0.0037(17)
C8 0.017(2) 0.010(2) 0.022(2) 0.0018(18) -0.0005(18) 0.0054(17)
C9 0.016(2) 0.018(2) 0.022(2) 0.0035(19) -0.0033(19) 0.0065(18)
C10 0.020(3) 0.074(6) 0.155(9) 0.071(6) -0.023(4) -0.011(3)
C11 0.026(3) 0.176(10) 0.027(3) 0.016(5) -0.002(3) 0.014(5)
C12 0.053(4) 0.075(6) 0.096(6) -0.044(5) -0.052(5) 0.046(4)
C13 0.016(2) 0.016(2) 0.017(2) 0.0040(18) -0.0011(18) 0.0037(18)
C14 0.015(2) 0.017(2) 0.014(2) 0.0057(18) 0.0006(17) -0.0006(18)
C15 0.014(2) 0.019(2) 0.018(2) 0.0052(19) 0.0004(18) 0.0004(18)
C16 0.014(2) 0.018(2) 0.013(2) 0.0034(18) 0.0038(17) 0.0015(17)
C17 0.017(2) 0.017(2) 0.014(2) 0.0017(18) 0.0060(18) 0.0031(18)
C18 0.018(2) 0.021(2) 0.013(2) -0.0013(18) -0.0001(18) -0.0019(18)
C19 0.0153(13) 0.0223(14) 0.0178(13) 0.0024(11) 0.0021(11) -0.0031(11)
C20 0.0153(13) 0.0223(14) 0.0178(13) 0.0024(11) 0.0021(11) -0.0031(11)
C21 0.0153(13) 0.0223(14) 0.0178(13) 0.0024(11) 0.0021(11) -0.0031(11)
C22 0.036(3) 0.048(4) 0.059(4) -0.011(3) 0.027(3) -0.012(3)
C23 0.030(3) 0.035(3) 0.077(5) 0.022(3) 0.002(3) -0.005(3)
C24 0.023(3) 0.092(6) 0.037(3) 0.027(4) -0.005(3) -0.019(3)

loop_
_atom_type_symbol
_atom_type_description
_atom_type_scat_dispersion_real
_atom_type_scat_dispersion_imag
_atom_type_scat_source
C C 0.0033 0.0016 'International Tables Vol C Tables 4.2.6.8 and 6.1.1.4'
H H 0.0000 0.0000 'International Tables Vol C Tables 4.2.6.8 and 6.1.1.4'
O O 0.0106 0.0060 'International Tables Vol C Tables 4.2.6.8 and 6.1.1.4'
Zn Zn 0.2839 1.4301 'International Tables Vol C Tables 4.2.6.8 and 6.1.1.4'

loop_
_geom_angle_atom_site_label_1
_geom_angle_atom_site_label_2
_geom_angle_atom_site_label_3
_geom_angle
_geom_angle_site_symmetry_1
_geom_angle_site_symmetry_3
O9 Zn1 O7 124.42(17) . 1_556
O9 Zn1 O1 107.36(15) . 2_667
O7 Zn1 O1 104.48(15) 1_556 2_667
O9 Zn1 O3 115.96(16) . 1_545
O7 Zn1 O3 101.61(16) 1_556 1_545
O1 Zn1 O3 99.90(14) 2_667 1_545
O9 Zn1 H5 17.5(14) . .
O7 Zn1 H5 130.4(15) 1_556 .
O1 Zn1 H5 90.0(15) 2_667 .
O3 Zn1 H5 122.6(15) 1_545 .
O4 Zn2 O8 107.08(17) 2_777 2_766
O4 Zn2 O6 109.97(15) 2_777 .
O8 Zn2 O6 100.72(14) 2_766 .
O4 Zn2 O10 116.01(16) 2_777 .
O8 Zn2 O10 121.65(16) 2_766 .
O6 Zn2 O10 99.50(14) . .
O9 Zn3 O2 113.01(17) . .
O9 Zn3 O5 88.08(15) . .
O2 Zn3 O5 112.26(15) . .
O9 Zn3 O10 141.97(15) . .
O2 Zn3 O10 101.90(15) . .
O5 Zn3 O10 92.47(13) . .
O9 Zn3 O10 90.72(15) . 2_767
O2 Zn3 O10 82.24(14) . 2_767
O5 Zn3 O10 164.66(14) . 2_767
O10 Zn3 O10 79.13(14) . 2_767
C1 O1 Zn1 137.8(3) . 2_667
C1 O2 Zn3 147.7(3) . .
C5 O3 Zn1 134.9(3) . 1_565
C5 O4 Zn2 133.3(3) . 2_777
C13 O5 Zn3 133.6(3) . .
C13 O6 Zn2 128.9(3) . .
C17 O7 Zn1 128.9(3) . 1_554
C17 O8 Zn2 138.5(3) . 2_766
Zn1 O9 Zn3 147.0(2) . .
Zn1 O9 H5 101(5) . .
Zn3 O9 H5 109(5) . .
Zn2 O10 Zn3 108.70(15) . .
Zn2 O10 Zn3 131.98(17) . 2_767
Zn3 O10 Zn3 100.87(13) . 2_767
Zn2 O10 H4 110(5) . .
Zn3 O10 H4 105(5) . .
Zn3 O10 H4 98(5) 2_767 .
O1 C1 O2 126.0(4) . .
O1 C1 C2 116.1(4) . .
O2 C1 C2 118.0(4) . .
C3 C2 C8 119.9(4) . .
C3 C2 C1 119.5(4) . .
C8 C2 C1 120.5(4) . .
C2 C3 C4 119.3(4) . .
C2 C3 H3 120.4 . .
C4 C3 H3 120.4 . .
C3 C4 C6 120.1(4) . .
C3 C4 C5 120.7(4) . .
C6 C4 C5 119.2(4) . .
O4 C5 O3 125.0(4) . .
O4 C5 C4 116.0(4) . .
O3 C5 C4 118.9(4) . .
C7 C6 C4 121.8(4) . .
C7 C6 H6 119.1 . .
C4 C6 H6 119.1 . .
C6 C7 C8 117.2(4) . .
C6 C7 C9 120.4(4) . .
C8 C7 C9 122.4(4) . .
C7 C8 C2 121.8(4) . .
C7 C8 H8 119.1 . .
C2 C8 H8 119.1 . .
C11 C9 C12 110.0(6) . .
C11 C9 C10 107.5(7) . .
C12 C9 C10 107.4(7) . .
C11 C9 C7 109.9(4) . .
C12 C9 C7 111.0(4) . .
C10 C9 C7 110.9(4) . .
C9 C10 H10A 109.5 . .
C9 C10 H10B 109.5 . .
H10A C10 H10B 109.5 . .
C9 C10 H10C 109.5 . .
H10A C10 H10C 109.5 . .
H10B C10 H10C 109.5 . .
C9 C11 H11A 109.5 . .
C9 C11 H11B 109.5 . .
H11A C11 H11B 109.5 . .
C9 C11 H11C 109.5 . .
H11A C11 H11C 109.5 . .
H11B C11 H11C 109.5 . .
C9 C12 H12A 109.5 . .
C9 C12 H12B 109.5 . .
H12A C12 H12B 109.5 . .
C9 C12 H12C 109.5 . .
H12A C12 H12C 109.5 . .
H12B C12 H12C 109.5 . .
O6 C13 O5 125.3(4) . .
O6 C13 C14 115.8(4) . .
O5 C13 C14 118.9(4) . .
C15 C14 C20 119.8(4) . .
C15 C14 C13 118.9(4) . .
C20 C14 C13 121.2(4) . .
C16 C15 C14 119.2(4) . .
C16 C15 H15 120.4 . .
C14 C15 H15 120.4 . .
C15 C16 C18 120.2(4) . .
C15 C16 C17 119.6(4) . .
C18 C16 C17 120.1(4) . .
O7 C17 O8 125.6(4) . .
O7 C17 C16 117.0(4) . .
O8 C17 C16 117.4(4) . .
C19 C18 C16 121.7(4) . .
C19 C18 H18 119.2 . .
C16 C18 H18 119.2 . .
C18 C19 C20 117.4(4) . .
C18 C19 C21 121.5(4) . .
C20 C19 C21 121.1(4) . .
C19 C20 C14 121.7(4) . .
C19 C20 H20 119.2 . .
C14 C20 H20 119.2 . .
C22 C21 C24 107.1(5) . .
C22 C21 C23 109.1(5) . .
C24 C21 C23 108.9(5) . .
C22 C21 C19 110.4(4) . .
C24 C21 C19 112.0(4) . .
C23 C21 C19 109.3(4) . .
C21 C22 H22A 109.5 . .
C21 C22 H22B 109.5 . .
H22A C22 H22B 109.5 . .
C21 C22 H22C 109.5 . .
H22A C22 H22C 109.5 . .
H22B C22 H22C 109.5 . .
C21 C23 H23A 109.5 . .
C21 C23 H23B 109.5 . .
H23A C23 H23B 109.5 . .
C21 C23 H23C 109.5 . .
H23A C23 H23C 109.5 . .
H23B C23 H23C 109.5 . .
C21 C24 H24A 109.5 . .
C21 C24 H24B 109.5 . .
H24A C24 H24B 109.5 . .
C21 C24 H24C 109.5 . .
H24A C24 H24C 109.5 . .
H24B C24 H24C 109.5 . .

loop_
_geom_bond_atom_site_label_1
_geom_bond_atom_site_label_2
_geom_bond_distance
_geom_bond_site_symmetry_2
Zn1 O9 1.921(4) .
Zn1 O7 1.942(3) 1_556
Zn1 O1 1.951(3) 2_667
Zn1 O3 1.980(3) 1_545
Zn1 H5 2.14(6) .
Zn2 O4 1.918(3) 2_777
Zn2 O8 1.940(3) 2_766
Zn2 O6 1.940(3) .
Zn2 O10 1.968(3) .
Zn3 O9 1.946(4) .
Zn3 O2 1.993(3) .
Zn3 O5 2.054(3) .
Zn3 O10 2.064(3) .
Zn3 O10 2.177(3) 2_767
O1 C1 1.260(6) .
O1 Zn1 1.951(3) 2_667
O2 C1 1.260(6) .
O3 C5 1.260(5) .
O3 Zn1 1.980(3) 1_565
O4 C5 1.260(5) .
O4 Zn2 1.918(3) 2_777
O5 C13 1.261(6) .
O6 C13 1.258(6) .
O7 C17 1.253(5) .
O7 Zn1 1.942(3) 1_554
O8 C17 1.258(6) .
O8 Zn2 1.940(3) 2_766
O9 H5 0.65(5) .
O10 Zn3 2.177(3) 2_767
O10 H4 0.66(6) .
C1 C2 1.508(6) .
C2 C3 1.386(6) .
C2 C8 1.402(6) .
C3 C4 1.393(6) .
C3 H3 0.9300 .
C4 C6 1.397(6) .
C4 C5 1.500(6) .
C6 C7 1.391(6) .
C6 H6 0.9300 .
C7 C8 1.394(6) .
C7 C9 1.541(6) .
C8 H8 0.9300 .
C9 C11 1.503(8) .
C9 C12 1.506(8) .
C9 C10 1.506(8) .
C10 H10A 0.9600 .
C10 H10B 0.9600 .
C10 H10C 0.9600 .
C11 H11A 0.9600 .
C11 H11B 0.9600 .
C11 H11C 0.9600 .
C12 H12A 0.9600 .
C12 H12B 0.9600 .
C12 H12C 0.9600 .
C13 C14 1.502(6) .
C14 C15 1.398(6) .
C14 C20 1.398(6) .
C15 C16 1.386(6) .
C15 H15 0.9300 .
C16 C18 1.397(6) .
C16 C17 1.502(6) .
C18 C19 1.394(6) .
C18 H18 0.9300 .
C19 C20 1.396(6) .
C19 C21 1.537(6) .
C20 H20 0.9300 .
C21 C22 1.529(7) .
C21 C24 1.529(7) .
C21 C23 1.533(8) .
C22 H22A 0.9600 .
C22 H22B 0.9600 .
C22 H22C 0.9600 .
C23 H23A 0.9600 .
C23 H23B 0.9600 .
C23 H23C 0.9600 .
C24 H24A 0.9600 .
C24 H24B 0.9600 .
C24 H24C 0.9600 .

loop_
_geom_torsion_atom_site_label_1
_geom_torsion_atom_site_label_2
_geom_torsion_atom_site_label_3
_geom_torsion_atom_site_label_4
_geom_torsion
_geom_torsion_site_symmetry_1
_geom_torsion_site_symmetry_4
O9 Zn3 O2 C1 -90.1(7) . .
O5 Zn3 O2 C1 7.7(7) . .
O10 Zn3 O2 C1 105.4(7) . .
O10 Zn3 O2 C1 -177.5(7) 2_767 .
O9 Zn3 O5 C13 -159.4(5) . .
O2 Zn3 O5 C13 86.5(5) . .
O10 Zn3 O5 C13 -17.4(5) . .
O10 Zn3 O5 C13 -73.6(7) 2_767 .
O4 Zn2 O6 C13 -99.3(4) 2_777 .
O8 Zn2 O6 C13 148.0(4) 2_766 .
O10 Zn2 O6 C13 23.0(4) . .
O7 Zn1 O9 Zn3 88.6(4) 1_556 .
O1 Zn1 O9 Zn3 -149.3(4) 2_667 .
O3 Zn1 O9 Zn3 -38.7(5) 1_545 .
O2 Zn3 O9 Zn1 -110.9(4) . .
O5 Zn3 O9 Zn1 135.7(4) . .
O10 Zn3 O9 Zn1 44.1(5) . .
O10 Zn3 O9 Zn1 -29.0(4) 2_767 .
O4 Zn2 O10 Zn3 62.0(2) 2_777 .
O8 Zn2 O10 Zn3 -164.80(14) 2_766 .
O6 Zn2 O10 Zn3 -55.86(18) . .
O4 Zn2 O10 Zn3 -62.9(3) 2_777 2_767
O8 Zn2 O10 Zn3 70.3(3) 2_766 2_767
O6 Zn2 O10 Zn3 179.2(2) . 2_767
O9 Zn3 O10 Zn2 141.4(2) . .
O2 Zn3 O10 Zn2 -62.06(18) . .
O5 Zn3 O10 Zn2 51.30(18) . .
O10 Zn3 O10 Zn2 -141.6(2) 2_767 .
O9 Zn3 O10 Zn3 -77.0(3) . 2_767
O2 Zn3 O10 Zn3 79.58(16) . 2_767
O5 Zn3 O10 Zn3 -167.06(15) . 2_767
O10 Zn3 O10 Zn3 0.0 2_767 2_767
Zn1 O1 C1 O2 17.1(8) 2_667 .
Zn1 O1 C1 C2 -162.3(4) 2_667 .
Zn3 O2 C1 O1 21.2(10) . .
Zn3 O2 C1 C2 -159.4(5) . .
O1 C1 C2 C3 6.6(6) . .
O2 C1 C2 C3 -172.9(4) . .
O1 C1 C2 C8 -171.6(4) . .
O2 C1 C2 C8 9.0(7) . .
C8 C2 C3 C4 -0.2(7) . .
C1 C2 C3 C4 -178.4(4) . .
C2 C3 C4 C6 -0.4(7) . .
C2 C3 C4 C5 178.0(4) . .
Zn2 O4 C5 O3 15.7(8) 2_777 .
Zn2 O4 C5 C4 -166.2(4) 2_777 .
Zn1 O3 C5 O4 -15.1(8) 1_565 .
Zn1 O3 C5 C4 166.9(3) 1_565 .
C3 C4 C5 O4 -171.3(4) . .
C6 C4 C5 O4 7.1(6) . .
C3 C4 C5 O3 6.9(7) . .
C6 C4 C5 O3 -174.7(4) . .
C3 C4 C6 C7 0.6(7) . .
C5 C4 C6 C7 -177.9(4) . .
C4 C6 C7 C8 -0.1(7) . .
C4 C6 C7 C9 179.2(4) . .
C6 C7 C8 C2 -0.5(7) . .
C9 C7 C8 C2 -179.8(4) . .
C3 C2 C8 C7 0.7(7) . .
C1 C2 C8 C7 178.8(4) . .
C6 C7 C9 C11 80.5(7) . .
C8 C7 C9 C11 -100.2(7) . .
C6 C7 C9 C12 -157.6(6) . .
C8 C7 C9 C12 21.7(8) . .
C6 C7 C9 C10 -38.2(7) . .
C8 C7 C9 C10 141.1(6) . .
Zn2 O6 C13 O5 17.5(7) . .
Zn2 O6 C13 C14 -160.7(3) . .
Zn3 O5 C13 O6 -20.4(8) . .
Zn3 O5 C13 C14 157.8(3) . .
O6 C13 C14 C15 7.4(6) . .
O5 C13 C14 C15 -170.9(4) . .
O6 C13 C14 C20 -171.6(4) . .
O5 C13 C14 C20 10.0(7) . .
C20 C14 C15 C16 0.5(7) . .
C13 C14 C15 C16 -178.6(4) . .
C14 C15 C16 C18 0.4(7) . .
C14 C15 C16 C17 177.0(4) . .
Zn1 O7 C17 O8 4.2(7) 1_554 .
Zn1 O7 C17 C16 -176.4(3) 1_554 .
Zn2 O8 C17 O7 -21.4(8) 2_766 .
Zn2 O8 C17 C16 159.2(4) 2_766 .
C15 C16 C17 O7 -171.1(4) . .
C18 C16 C17 O7 5.4(7) . .
C15 C16 C17 O8 8.3(7) . .
C18 C16 C17 O8 -175.2(4) . .
C15 C16 C18 C19 -0.9(7) . .
C17 C16 C18 C19 -177.4(4) . .
C16 C18 C19 C20 0.5(7) . .
C16 C18 C19 C21 -179.4(4) . .
C18 C19 C20 C14 0.5(7) . .
C21 C19 C20 C14 -179.6(4) . .
C15 C14 C20 C19 -0.9(7) . .
C13 C14 C20 C19 178.1(4) . .
C18 C19 C21 C22 -143.8(5) . .
C20 C19 C21 C22 36.3(7) . .
C18 C19 C21 C24 -24.5(7) . .
C20 C19 C21 C24 155.6(5) . .
C18 C19 C21 C23 96.2(6) . .
C20 C19 C21 C23 -83.7(6) . .
